data_4504396
loop_
_publ_author_name
'Akhbari, Kamran'
'Morsali, Ali'

_publ_section_title
;
 One-Dimensional Corrugated Tape AgICoordination Polymers Constructed of
 Ag&#x2212;C Bonds
;
_journal_issue 10
_journal_name_full 'Crystal Growth &amp; Design'
_journal_page_first 2024
_journal_paper_doi 10.1021/cg0704652
_journal_volume 7
_journal_year 2007
_chemical_formula_moiety 'C28 H16 Ag2 F6 O4, N C2 H3'
_chemical_formula_sum 'C30 H19 Ag2 F6 N O4'
_chemical_formula_weight 787.20
_chemical_name_systematic
; 
 ? 
;
_space_group_IT_number 2
_symmetry_cell_setting triclinic
_symmetry_space_group_name_Hall '-P 1'
_symmetry_space_group_name_H-M 'P -1'
_atom_sites_solution_hydrogens geom
_atom_sites_solution_primary direct
_atom_sites_solution_secondary difmap
_audit_creation_method SHELXL-97
_cell_angle_alpha 104.428(5)
_cell_angle_beta 103.912(5)
_cell_angle_gamma 108.466(5)
_cell_formula_units_Z 2
_cell_length_a 10.1623(6)
_cell_length_b 11.6994(7)
_cell_length_c 13.3822(12)
_cell_measurement_reflns_used 793
_cell_measurement_temperature 100(2)
_cell_measurement_theta_max 30
_cell_measurement_theta_min 3
_cell_volume 1370.37(19)
_computing_cell_refinement 'APEX2 (Bruker, 2005)'
_computing_data_collection 'APEX2 (Bruker, 2005)'
_computing_data_reduction 'APEX2 (Bruker, 2005)'
_computing_molecular_graphics 'SHELXTL ver. 5.1 (Sheldrick, 1998b)'
_computing_publication_material 'SHELXTL ver. 5.1 (Sheldrick, 1998b)'
_computing_structure_refinement 'SHELXTL ver. 5.1 (Sheldrick, 1998b)'
_computing_structure_solution 'SHELXTL ver. 5.1 (Sheldrick, 1998b)'
_diffrn_ambient_temperature 100(2)
_diffrn_measured_fraction_theta_full 0.988
_diffrn_measured_fraction_theta_max 0.988
_diffrn_measurement_device_type 'Bruker SMART APEX2 CCD area detector'
_diffrn_measurement_method 'phi and omega scans'
_diffrn_radiation_monochromator graphite
_diffrn_radiation_source 'fine-focus sealed tube'
_diffrn_radiation_type MoK\a
_diffrn_radiation_wavelength 0.71073
_diffrn_reflns_av_R_equivalents 0.0211
_diffrn_reflns_av_sigmaI/netI 0.0292
_diffrn_reflns_limit_h_max 13
_diffrn_reflns_limit_h_min -13
_diffrn_reflns_limit_k_max 15
_diffrn_reflns_limit_k_min -15
_diffrn_reflns_limit_l_max 18
_diffrn_reflns_limit_l_min -18
_diffrn_reflns_number 15802
_diffrn_reflns_theta_full 29.00
_diffrn_reflns_theta_max 29.00
_diffrn_reflns_theta_min 1.68
_exptl_absorpt_coefficient_mu 1.508
_exptl_absorpt_correction_T_max 0.690
_exptl_absorpt_correction_T_min 0.645
_exptl_absorpt_correction_type multi-scan
_exptl_absorpt_process_details 'APEX2 (Bruker, 2005)'
_exptl_crystal_colour colorless
_exptl_crystal_density_diffrn 1.908
_exptl_crystal_density_method 'not measured'
_exptl_crystal_description prism
_exptl_crystal_F_000 772
_exptl_crystal_size_max 0.35
_exptl_crystal_size_mid 0.25
_exptl_crystal_size_min 0.25
_refine_diff_density_max 1.383
_refine_diff_density_min -0.907
_refine_diff_density_rms 0.094
_refine_ls_extinction_method none
_refine_ls_goodness_of_fit_ref 0.992
_refine_ls_hydrogen_treatment mixed
_refine_ls_matrix_type full
_refine_ls_number_parameters 430
_refine_ls_number_reflns 7189
_refine_ls_number_restraints 27
_refine_ls_restrained_S_all 1.004
_refine_ls_R_factor_all 0.0377
_refine_ls_R_factor_gt 0.0294
_refine_ls_shift/su_max 0.046
_refine_ls_shift/su_mean 0.002
_refine_ls_structure_factor_coef Fsqd
_refine_ls_weighting_details 'calc w=1/[\s^2^(Fo^2^)+(0.0396P)^2^+1.4843P] where P=(Fo^2^+2Fc^2^)/3'
_refine_ls_weighting_scheme calc
_refine_ls_wR_factor_gt 0.0711
_refine_ls_wR_factor_ref 0.0767
_reflns_number_gt 6118
_reflns_number_total 7189
_reflns_threshold_expression I>2/s(I)
_cod_data_source_file cg0704652-file002.cif
_cod_data_source_block 29_a
_cod_depositor_comments
;
The following automatic conversions were performed:

'_symmetry_cell_setting' value 'Triclinic' changed to 'triclinic'
according to /home/saulius/struct/CIF-dictionaries/cif_core.dic
dictionary named 'cif_core.dic' version 2.4.1 from 2010-06-29.

Automatic conversion script
Id: cif_fix_values 1715 2011-07-08 13:25:40Z adriana 
;
_cod_database_code 4504396

loop_
_symmetry_equiv_pos_as_xyz
'x, y, z'
'-x, -y, -z'

loop_
_atom_site_label
_atom_site_type_symbol
_atom_site_fract_x
_atom_site_fract_y
_atom_site_fract_z
_atom_site_U_iso_or_equiv
_atom_site_adp_type
_atom_site_occupancy
_atom_site_symmetry_multiplicity
_atom_site_calc_flag
_atom_site_refinement_flags
_atom_site_disorder_assembly
_atom_site_disorder_group
Ag1 Ag 0.73195(2) 0.217849(17) 0.055667(16) 0.02001(6) Uani 1 1 d . . .
Ag2 Ag 0.78242(2) -0.080223(18) -0.057254(16) 0.02294(6) Uani 1 1 d . . .
O1 O 0.5648(2) -0.26265(18) -0.11910(17) 0.0273(4) Uani 1 1 d . . .
O2 O 0.5957(2) 0.00311(17) -0.07838(15) 0.0211(4) Uani 1 1 d . . .
C1 C 0.2112(4) -0.4739(3) -0.3186(2) 0.0176(6) Uani 0.80 1 d PD A 1
H1A H 0.1596 -0.4211 -0.3114 0.021 Uiso 0.80 1 calc PR A 1
C2 C 0.1356(3) -0.6028(3) -0.3917(3) 0.0164(6) Uani 0.80 1 d PD A 1
C3 C -0.0167(3) -0.6559(3) -0.4577(2) 0.0199(6) Uani 0.80 1 d PD A 1
H3A H -0.0709 -0.6054 -0.4518 0.024 Uiso 0.80 1 calc PR A 1
C4 C -0.0844(4) -0.7804(3) -0.5297(3) 0.0227(6) Uani 0.80 1 d PD A 1
H4A H -0.1842 -0.8138 -0.5721 0.027 Uiso 0.80 1 calc PR A 1
C5 C -0.0039(4) -0.8581(3) -0.5401(3) 0.0228(7) Uani 0.80 1 d PD A 1
H5A H -0.0508 -0.9420 -0.5906 0.027 Uiso 0.80 1 calc PR A 1
C6 C 0.1421(4) -0.8124(3) -0.4772(3) 0.0197(6) Uani 0.80 1 d PD A 1
H6A H 0.1931 -0.8656 -0.4841 0.024 Uiso 0.80 1 calc PR A 1
C7 C 0.2168(3) -0.6823(3) -0.4004(3) 0.0150(5) Uani 0.80 1 d PD A 1
C8 C 0.3672(3) -0.6316(3) -0.3355(2) 0.0174(6) Uani 0.80 1 d PD A 1
H8A H 0.4197 -0.6838 -0.3399 0.021 Uiso 0.80 1 calc PR A 1
C9 C 0.4372(3) -0.5058(3) -0.2658(2) 0.0153(5) Uani 0.80 1 d PD A 1
H9A H 0.5368 -0.4730 -0.2231 0.018 Uiso 0.80 1 calc PR A 1
C10 C 0.3578(3) -0.4253(3) -0.2586(2) 0.0150(6) Uani 0.80 1 d PD A 1
C11 C 0.4421(3) -0.2862(2) -0.1840(2) 0.0237(5) Uani 1 1 d D . .
C12 C 0.3827(3) -0.1907(2) -0.1945(2) 0.0217(5) Uani 1 1 d . . .
H12A H 0.2831 -0.2194 -0.2355 0.026 Uiso 1 1 calc R . .
C13 C 0.4669(3) -0.0573(2) -0.1463(2) 0.0193(5) Uani 1 1 d . . .
C14 C 0.3963(3) 0.0288(3) -0.1887(2) 0.0231(5) Uani 1 1 d . A .
F1 F 0.4373(2) 0.0499(2) -0.27227(18) 0.0466(5) Uani 1 1 d . . .
F2 F 0.24940(19) -0.02341(17) -0.22628(15) 0.0335(4) Uani 1 1 d . . .
F3 F 0.4378(2) 0.14149(18) -0.11128(17) 0.0482(6) Uani 1 1 d . . .
O1A O 0.9135(2) 0.13669(17) 0.08260(15) 0.0207(4) Uani 1 1 d . . .
O2A O 0.9148(2) -0.10969(17) 0.09653(16) 0.0251(4) Uani 1 1 d . . .
C1A C 1.2048(3) 0.3819(2) 0.3231(2) 0.0180(5) Uani 1 1 d . . .
H1AA H 1.2166 0.3306 0.3647 0.022 Uiso 1 1 calc R . .
C2A C 1.2781(3) 0.5176(2) 0.3731(2) 0.0182(5) Uani 1 1 d . . .
C3A C 1.3706(3) 0.5786(2) 0.4854(2) 0.0205(5) Uani 1 1 d . . .
H3AA H 1.3847 0.5284 0.5277 0.025 Uiso 1 1 calc R . .
C4A C 1.4395(3) 0.7100(3) 0.5324(2) 0.0244(5) Uani 1 1 d . . .
H4AA H 1.4988 0.7482 0.6064 0.029 Uiso 1 1 calc R . .
C5A C 1.4208(3) 0.7878(3) 0.4691(2) 0.0256(5) Uani 1 1 d . . .
H5AA H 1.4681 0.8770 0.5013 0.031 Uiso 1 1 calc R . .
C6A C 1.3327(3) 0.7315(2) 0.3596(2) 0.0224(5) Uani 1 1 d . . .
H6AA H 1.3212 0.7831 0.3183 0.027 Uiso 1 1 calc R . .
C7A C 1.2592(3) 0.5958(2) 0.3093(2) 0.0188(5) Uani 1 1 d . . .
C8A C 1.1668(3) 0.5348(2) 0.1969(2) 0.0205(5) Uani 1 1 d . . .
H8AA H 1.1532 0.5848 0.1543 0.025 Uiso 1 1 calc R . .
C9A C 1.0974(3) 0.4031(2) 0.1503(2) 0.0205(5) Uani 1 1 d . . .
H9AA H 1.0374 0.3648 0.0765 0.025 Uiso 1 1 calc R . .
C10A C 1.1160(3) 0.3246(2) 0.2134(2) 0.0176(5) Uani 1 1 d . . .
C11A C 1.0363(3) 0.1811(2) 0.1584(2) 0.0179(5) Uani 1 1 d . . .
C12A C 1.1066(3) 0.1032(2) 0.1955(2) 0.0197(5) Uani 1 1 d . . .
H12B H 1.2046 0.1443 0.2428 0.024 Uiso 1 1 calc R . .
C13A C 1.0368(3) -0.0314(2) 0.1650(2) 0.0217(5) Uani 1 1 d . . .
C14A C 1.1231(3) -0.0942(3) 0.2278(2) 0.0281(6) Uani 1 1 d . . .
F1A F 1.0514(3) -0.1466(2) 0.28616(19) 0.0534(6) Uani 1 1 d . . .
F2A F 1.2607(2) -0.01536(18) 0.29584(17) 0.0458(5) Uani 1 1 d . . .
F3A F 1.1363(2) -0.18990(18) 0.15681(15) 0.0407(5) Uani 1 1 d . . .
N1S N 0.7357(3) 0.3972(2) 0.0266(2) 0.0268(5) Uani 1 1 d . . .
C1S C 0.7204(3) 0.4909(3) 0.0382(2) 0.0234(5) Uani 1 1 d . . .
C2S C 0.7000(4) 0.6113(3) 0.0547(3) 0.0342(7) Uani 1 1 d . . .
H2SA H 0.6535 0.6228 0.1088 0.041 Uiso 1 1 calc R . .
H2SB H 0.6387 0.6085 -0.0135 0.041 Uiso 1 1 calc R . .
H2SC H 0.7945 0.6819 0.0797 0.041 Uiso 1 1 calc R . .
C1' C 0.3547(8) -0.5109(8) -0.2925(9) 0.027(3) Uiso 0.20 1 d PD A 2
H1'A H 0.4522 -0.4972 -0.2576 0.033 Uiso 0.20 1 calc PR A 2
C2' C 0.2572(9) -0.6344(8) -0.3697(12) 0.034(5) Uiso 0.20 1 d PD A 2
C3' C 0.3016(10) -0.7382(9) -0.3982(10) 0.033(3) Uiso 0.20 1 d PD A 2
H3'A H 0.3970 -0.7276 -0.3609 0.039 Uiso 0.20 1 calc PR A 2
C4' C 0.2065(12) -0.8534(9) -0.4793(10) 0.034(3) Uiso 0.20 1 d PD A 2
H4'A H 0.2395 -0.9183 -0.4996 0.041 Uiso 0.20 1 calc PR A 2
C5' C 0.0591(11) -0.8743(8) -0.5323(10) 0.031(3) Uiso 0.20 1 d PD A 2
H5'A H -0.0048 -0.9534 -0.5868 0.037 Uiso 0.20 1 calc PR A 2
C6' C 0.0081(9) -0.7800(7) -0.5050(9) 0.027(3) Uiso 0.20 1 d PD A 2
H6'A H -0.0898 -0.7954 -0.5405 0.033 Uiso 0.20 1 calc PR A 2
C7' C 0.1062(9) -0.6573(8) -0.4214(11) 0.030(4) Uiso 0.20 1 d PD A 2
C8' C 0.0621(8) -0.5547(7) -0.3953(10) 0.031(3) Uiso 0.20 1 d PD A 2
H8'A H -0.0348 -0.5668 -0.4300 0.038 Uiso 0.20 1 calc PR A 2
C9' C 0.1605(9) -0.4369(7) -0.3192(10) 0.030(3) Uiso 0.20 1 d PD A 2
H9'A H 0.1272 -0.3718 -0.3010 0.035 Uiso 0.20 1 calc PR A 2
C10' C 0.3129(8) -0.4103(7) -0.2666(11) 0.026(4) Uiso 0.20 1 d PD A 2

loop_
_atom_site_aniso_label
_atom_site_aniso_U_11
_atom_site_aniso_U_22
_atom_site_aniso_U_33
_atom_site_aniso_U_23
_atom_site_aniso_U_13
_atom_site_aniso_U_12
Ag1 0.02166(10) 0.01587(9) 0.02359(10) 0.00561(7) 0.00855(8) 0.00942(7)
Ag2 0.02326(11) 0.02092(10) 0.02623(11) 0.00599(8) 0.00902(8) 0.01231(8)
O1 0.0269(10) 0.0189(9) 0.0385(11) 0.0097(8) 0.0143(9) 0.0102(8)
O2 0.0193(9) 0.0168(8) 0.0242(9) 0.0029(7) 0.0064(7) 0.0078(7)
C1 0.0243(16) 0.0197(14) 0.0187(14) 0.0083(12) 0.0138(12) 0.0152(13)
C2 0.0171(14) 0.0159(16) 0.0163(14) 0.0047(13) 0.0081(12) 0.0058(12)
C3 0.0158(14) 0.0241(15) 0.0177(14) 0.0038(12) 0.0049(12) 0.0087(12)
C4 0.0184(15) 0.0247(16) 0.0173(14) 0.0036(12) 0.0035(12) 0.0039(13)
C5 0.0228(17) 0.0196(15) 0.0182(15) 0.0038(12) 0.0048(13) 0.0026(13)
C6 0.0237(16) 0.0133(13) 0.0189(14) 0.0019(11) 0.0061(12) 0.0072(12)
C7 0.0174(14) 0.0151(15) 0.0135(14) 0.0056(13) 0.0069(12) 0.0062(13)
C8 0.0186(14) 0.0182(14) 0.0171(14) 0.0046(11) 0.0068(12) 0.0102(12)
C9 0.0115(13) 0.0193(14) 0.0147(13) 0.0054(11) 0.0035(11) 0.0067(11)
C10 0.0228(16) 0.0121(13) 0.0134(13) 0.0036(11) 0.0095(12) 0.0095(13)
C11 0.0353(15) 0.0146(11) 0.0204(12) 0.0039(9) 0.0172(11) 0.0050(10)
C12 0.0236(13) 0.0200(12) 0.0165(11) 0.0034(9) 0.0073(10) 0.0046(10)
C13 0.0209(12) 0.0221(12) 0.0153(11) 0.0045(9) 0.0075(10) 0.0098(10)
C14 0.0222(13) 0.0209(12) 0.0226(12) 0.0060(10) 0.0047(10) 0.0077(10)
F1 0.0481(12) 0.0677(14) 0.0562(13) 0.0478(12) 0.0319(10) 0.0332(11)
F2 0.0240(9) 0.0364(10) 0.0400(10) 0.0145(8) 0.0074(7) 0.0140(7)
F3 0.0536(13) 0.0263(9) 0.0446(11) -0.0040(8) -0.0116(9) 0.0250(9)
O1A 0.0191(9) 0.0188(8) 0.0234(9) 0.0057(7) 0.0056(7) 0.0092(7)
O2A 0.0246(10) 0.0179(9) 0.0297(10) 0.0099(8) 0.0063(8) 0.0059(8)
C1A 0.0216(12) 0.0197(11) 0.0176(11) 0.0085(9) 0.0097(10) 0.0106(10)
C2A 0.0202(12) 0.0201(11) 0.0182(11) 0.0069(9) 0.0099(10) 0.0104(10)
C3A 0.0257(13) 0.0210(12) 0.0165(11) 0.0066(9) 0.0093(10) 0.0101(10)
C4A 0.0253(13) 0.0238(13) 0.0198(12) 0.0030(10) 0.0082(11) 0.0079(11)
C5A 0.0263(14) 0.0183(12) 0.0290(14) 0.0048(10) 0.0089(11) 0.0080(11)
C6A 0.0224(13) 0.0192(12) 0.0296(13) 0.0109(10) 0.0102(11) 0.0107(10)
C7A 0.0186(12) 0.0192(11) 0.0238(12) 0.0092(10) 0.0115(10) 0.0099(10)
C8A 0.0231(13) 0.0211(12) 0.0227(12) 0.0125(10) 0.0088(10) 0.0112(10)
C9A 0.0207(12) 0.0227(12) 0.0187(12) 0.0085(10) 0.0068(10) 0.0086(10)
C10A 0.0169(11) 0.0184(11) 0.0203(11) 0.0066(9) 0.0088(9) 0.0090(9)
C11A 0.0206(12) 0.0178(11) 0.0181(11) 0.0059(9) 0.0101(10) 0.0092(9)
C12A 0.0214(12) 0.0202(12) 0.0186(11) 0.0066(9) 0.0066(10) 0.0104(10)
C13A 0.0286(14) 0.0209(12) 0.0200(12) 0.0092(10) 0.0088(10) 0.0137(11)
C14A 0.0389(16) 0.0222(13) 0.0246(13) 0.0095(11) 0.0076(12) 0.0157(12)
F1A 0.0684(15) 0.0706(15) 0.0555(13) 0.0518(12) 0.0332(12) 0.0392(13)
F2A 0.0452(12) 0.0293(9) 0.0454(11) 0.0094(8) -0.0124(9) 0.0168(9)
F3A 0.0595(13) 0.0308(9) 0.0342(10) 0.0078(8) 0.0053(9) 0.0319(9)
N1S 0.0335(13) 0.0252(12) 0.0265(12) 0.0122(10) 0.0141(10) 0.0125(10)
C1S 0.0249(13) 0.0202(12) 0.0244(13) 0.0100(10) 0.0091(11) 0.0059(10)
C2S 0.0455(18) 0.0232(14) 0.0458(18) 0.0177(13) 0.0244(15) 0.0179(13)

loop_
_atom_type_symbol
_atom_type_description
_atom_type_scat_dispersion_real
_atom_type_scat_dispersion_imag
_atom_type_scat_source
C C 0.0033 0.0016 'International Tables Vol C Tables 4.2.6.8 and 6.1.1.4'
H H 0.0000 0.0000 'International Tables Vol C Tables 4.2.6.8 and 6.1.1.4'
O O 0.0106 0.0060 'International Tables Vol C Tables 4.2.6.8 and 6.1.1.4'
F F 0.0171 0.0103 'International Tables Vol C Tables 4.2.6.8 and 6.1.1.4'
Ag Ag -0.8971 1.1015 'International Tables Vol C Tables 4.2.6.8 and 6.1.1.4'
N N 0.0061 0.0033 'International Tables Vol C Tables 4.2.6.8 and 6.1.1.4'

loop_
_geom_angle_atom_site_label_1
_geom_angle_atom_site_label_2
_geom_angle_atom_site_label_3
_geom_angle
_geom_angle_site_symmetry_1
_geom_angle_site_symmetry_3
N1S Ag1 O1A 131.14(8) . .
N1S Ag1 O2 125.39(8) . .
O1A Ag1 O2 80.20(6) . .
N1S Ag1 C12 109.14(9) . 2_655
O1A Ag1 C12 106.30(8) . 2_655
O2 Ag1 C12 98.28(7) . 2_655
O1 Ag2 O2A 99.43(7) . .
O1 Ag2 O2 76.69(6) . .
O2A Ag2 O2 130.00(6) . .
O1 Ag2 C12A 106.91(8) . 2_755
O2A Ag2 C12A 110.28(8) . 2_755
O2 Ag2 C12A 118.58(7) . 2_755
O1 Ag2 O1A 141.55(6) . .
O2A Ag2 O1A 75.60(6) . .
O2 Ag2 O1A 78.15(6) . .
C12A Ag2 O1A 110.55(8) 2_755 .
C11 O1 Ag2 128.88(17) . .
C13 O2 Ag2 124.76(16) . .
C13 O2 Ag1 134.67(16) . .
Ag2 O2 Ag1 100.54(7) . .
C10 C1 C2 121.3(3) . .
C10 C1 H1A 119.3 . .
C2 C1 H1A 119.3 . .
C1 C2 C3 122.8(3) . .
C1 C2 C7 118.3(3) . .
C3 C2 C7 118.9(3) . .
C4 C3 C2 120.9(3) . .
C4 C3 H3A 119.6 . .
C2 C3 H3A 119.6 . .
C3 C4 C5 120.3(3) . .
C3 C4 H4A 119.8 . .
C5 C4 H4A 119.8 . .
C6 C5 C4 121.1(3) . .
C6 C5 H5A 119.5 . .
C4 C5 H5A 119.5 . .
C5 C6 C7 120.1(3) . .
C5 C6 H6A 119.9 . .
C7 C6 H6A 119.9 . .
C8 C7 C2 119.6(3) . .
C8 C7 C6 121.7(3) . .
C2 C7 C6 118.6(3) . .
C9 C8 C7 120.5(3) . .
C9 C8 H8A 119.7 . .
C7 C8 H8A 119.7 . .
C8 C9 C10 120.1(3) . .
C8 C9 H9A 120.0 . .
C10 C9 H9A 120.0 . .
C1 C10 C9 120.1(3) . .
C1 C10 C11 122.2(3) . .
C9 C10 C11 117.7(3) . .
O1 C11 C12 124.7(2) . .
O1 C11 C10 114.3(2) . .
C12 C11 C10 120.9(3) . .
O1 C11 C10' 133.9(4) . .
C12 C11 C10' 101.3(4) . .
C13 C12 C11 123.8(2) . .
C13 C12 Ag1 98.43(16) . 2_655
C11 C12 Ag1 92.32(15) . 2_655
C13 C12 H12A 118.1 . .
C11 C12 H12A 118.1 . .
Ag1 C12 H12A 78.6 2_655 .
O2 C13 C12 129.4(2) . .
O2 C13 C14 114.2(2) . .
C12 C13 C14 116.2(2) . .
F3 C14 F2 106.7(2) . .
F3 C14 F1 108.2(2) . .
F2 C14 F1 106.5(2) . .
F3 C14 C13 111.9(2) . .
F2 C14 C13 113.8(2) . .
F1 C14 C13 109.4(2) . .
C11A O1A Ag1 130.22(16) . .
C11A O1A Ag2 127.82(15) . .
Ag1 O1A Ag2 101.05(7) . .
C13A O2A Ag2 125.50(16) . .
C10A C1A C2A 121.0(2) . .
C10A C1A H1AA 119.5 . .
C2A C1A H1AA 119.5 . .
C3A C2A C1A 122.0(2) . .
C3A C2A C7A 118.7(2) . .
C1A C2A C7A 119.3(2) . .
C4A C3A C2A 121.0(2) . .
C4A C3A H3AA 119.5 . .
C2A C3A H3AA 119.5 . .
C3A C4A C5A 120.3(2) . .
C3A C4A H4AA 119.8 . .
C5A C4A H4AA 119.8 . .
C6A C5A C4A 120.0(2) . .
C6A C5A H5AA 120.0 . .
C4A C5A H5AA 120.0 . .
C5A C6A C7A 120.8(2) . .
C5A C6A H6AA 119.6 . .
C7A C6A H6AA 119.6 . .
C6A C7A C8A 122.2(2) . .
C6A C7A C2A 119.1(2) . .
C8A C7A C2A 118.7(2) . .
C9A C8A C7A 120.8(2) . .
C9A C8A H8AA 119.6 . .
C7A C8A H8AA 119.6 . .
C8A C9A C10A 120.8(2) . .
C8A C9A H9AA 119.6 . .
C10A C9A H9AA 119.6 . .
C1A C10A C9A 119.4(2) . .
C1A C10A C11A 122.1(2) . .
C9A C10A C11A 118.5(2) . .
O1A C11A C12A 124.1(2) . .
O1A C11A C10A 118.3(2) . .
C12A C11A C10A 117.6(2) . .
C13A C12A C11A 124.2(2) . .
C13A C12A Ag2 91.29(16) . 2_755
C11A C12A Ag2 95.28(15) . 2_755
C13A C12A H12B 117.9 . .
C11A C12A H12B 117.9 . .
Ag2 C12A H12B 83.0 2_755 .
O2A C13A C12A 130.9(2) . .
O2A C13A C14A 113.2(2) . .
C12A C13A C14A 115.9(2) . .
F1A C14A F2A 107.5(2) . .
F1A C14A F3A 106.5(2) . .
F2A C14A F3A 105.9(2) . .
F1A C14A C13A 110.8(2) . .
F2A C14A C13A 115.3(2) . .
F3A C14A C13A 110.3(2) . .
C1S N1S Ag1 158.1(2) . .
N1S C1S C2S 179.1(3) . .
C1S C2S H2SA 109.5 . .
C1S C2S H2SB 109.5 . .
H2SA C2S H2SB 109.5 . .
C1S C2S H2SC 109.5 . .
H2SA C2S H2SC 109.5 . .
H2SB C2S H2SC 109.5 . .
C10' C1' C2' 123.2(4) . .
C10' C1' H1'A 118.4 . .
C2' C1' H1'A 118.4 . .
C1' C2' C3' 123.1(4) . .
C1' C2' C7' 118.8(4) . .
C3' C2' C7' 118.1(4) . .
C4' C3' C2' 121.2(5) . .
C4' C3' H3'A 119.4 . .
C2' C3' H3'A 119.4 . .
C3' C4' C5' 120.4(5) . .
C3' C4' H4'A 119.8 . .
C5' C4' H4'A 119.8 . .
C6' C5' C4' 121.0(5) . .
C6' C5' H5'A 119.5 . .
C4' C5' H5'A 119.5 . .
C5' C6' C7' 119.9(4) . .
C5' C6' H6'A 120.1 . .
C7' C6' H6'A 120.1 . .
C8' C7' C2' 118.4(4) . .
C8' C7' C6' 122.1(5) . .
C2' C7' C6' 119.3(4) . .
C9' C8' C7' 120.6(5) . .
C9' C8' H8'A 119.7 . .
C7' C8' H8'A 119.7 . .
C8' C9' C10' 122.4(4) . .
C8' C9' H9'A 118.8 . .
C10' C9' H9'A 118.8 . .
C1' C10' C9' 116.5(4) . .
C1' C10' C11 112.3(5) . .
C9' C10' C11 131.3(6) . .

loop_
_geom_bond_atom_site_label_1
_geom_bond_atom_site_label_2
_geom_bond_distance
_geom_bond_site_symmetry_2
Ag1 N1S 2.218(2) .
Ag1 O1A 2.3226(17) .
Ag1 O2 2.4089(18) .
Ag1 C12 2.451(2) 2_655
Ag2 O1 2.3197(19) .
Ag2 O2A 2.3410(19) .
Ag2 O2 2.3840(18) .
Ag2 C12A 2.391(2) 2_755
Ag2 O1A 2.4516(18) .
O1 C11 1.236(4) .
O2 C13 1.249(3) .
C1 C10 1.359(4) .
C1 C2 1.412(4) .
C1 H1A 0.9300 .
C2 C3 1.422(4) .
C2 C7 1.428(4) .
C3 C4 1.367(4) .
C3 H3A 0.9300 .
C4 C5 1.407(5) .
C4 H4A 0.9300 .
C5 C6 1.367(4) .
C5 H5A 0.9300 .
C6 C7 1.435(4) .
C6 H6A 0.9300 .
C7 C8 1.405(4) .
C8 C9 1.369(4) .
C8 H8A 0.9300 .
C9 C10 1.422(4) .
C9 H9A 0.9300 .
C10 C11 1.508(4) .
C11 C12 1.448(4) .
C11 C10' 1.533(4) .
C12 C13 1.404(4) .
C12 Ag1 2.451(2) 2_655
C12 H12A 0.9300 .
C13 C14 1.549(4) .
C14 F3 1.322(3) .
C14 F2 1.327(3) .
C14 F1 1.335(3) .
O1A C11A 1.255(3) .
O2A C13A 1.238(3) .
C1A C10A 1.381(3) .
C1A C2A 1.416(3) .
C1A H1AA 0.9300 .
C2A C3A 1.419(4) .
C2A C7A 1.423(3) .
C3A C4A 1.369(4) .
C3A H3AA 0.9300 .
C4A C5A 1.415(4) .
C4A H4AA 0.9300 .
C5A C6A 1.377(4) .
C5A H5AA 0.9300 .
C6A C7A 1.416(3) .
C6A H6AA 0.9300 .
C7A C8A 1.419(4) .
C8A C9A 1.372(4) .
C8A H8AA 0.9300 .
C9A C10A 1.418(3) .
C9A H9AA 0.9300 .
C10A C11A 1.501(3) .
C11A C12A 1.433(3) .
C12A C13A 1.408(4) .
C12A Ag2 2.391(2) 2_755
C12A H12B 0.9300 .
C13A C14A 1.541(4) .
C14A F1A 1.322(3) .
C14A F2A 1.337(4) .
C14A F3A 1.341(3) .
N1S C1S 1.134(3) .
C1S C2S 1.458(4) .
C2S H2SA 0.9600 .
C2S H2SB 0.9600 .
C2S H2SC 0.9600 .
C1' C10' 1.367(5) .
C1' C2' 1.412(5) .
C1' H1'A 0.9300 .
C2' C3' 1.423(5) .
C2' C7' 1.429(5) .
C3' C4' 1.368(5) .
C3' H3'A 0.9300 .
C4' C5' 1.407(5) .
C4' H4'A 0.9300 .
C5' C6' 1.367(5) .
C5' H5'A 0.9300 .
C6' C7' 1.437(5) .
C6' H6'A 0.9300 .
C7' C8' 1.403(5) .
C8' C9' 1.368(5) .
C8' H8'A 0.9300 .
C9' C10' 1.433(5) .
C9' H9'A 0.9300 .

loop_
_geom_torsion_atom_site_label_1
_geom_torsion_atom_site_label_2
_geom_torsion_atom_site_label_3
_geom_torsion_atom_site_label_4
_geom_torsion
_geom_torsion_site_symmetry_1
_geom_torsion_site_symmetry_4
O2A Ag2 O1 C11 163.2(2) . .
O2 Ag2 O1 C11 34.2(2) . .
C12A Ag2 O1 C11 -82.1(2) 2_755 .
O1A Ag2 O1 C11 84.6(2) . .
O1 Ag2 O2 C13 -29.2(2) . .
O2A Ag2 O2 C13 -120.38(19) . .
C12A Ag2 O2 C13 73.0(2) 2_755 .
O1A Ag2 O2 C13 -179.9(2) . .
O1 Ag2 O2 Ag1 152.62(8) . .
O2A Ag2 O2 Ag1 61.40(10) . .
C12A Ag2 O2 Ag1 -105.17(9) 2_755 .
O1A Ag2 O2 Ag1 1.93(6) . .
N1S Ag1 O2 C13 -45.8(3) . .
O1A Ag1 O2 C13 -180.0(2) . .
C12 Ag1 O2 C13 74.8(2) 2_655 .
N1S Ag1 O2 Ag2 132.10(9) . .
O1A Ag1 O2 Ag2 -2.02(6) . .
C12 Ag1 O2 Ag2 -107.25(8) 2_655 .
C10 C1 C2 C3 -178.4(3) . .
C10 C1 C2 C7 0.7(4) . .
C1 C2 C3 C4 178.1(3) . .
C7 C2 C3 C4 -1.0(5) . .
C2 C3 C4 C5 -0.3(5) . .
C3 C4 C5 C6 1.4(5) . .
C4 C5 C6 C7 -1.3(5) . .
C1 C2 C7 C8 1.1(4) . .
C3 C2 C7 C8 -179.7(3) . .
C1 C2 C7 C6 -178.0(3) . .
C3 C2 C7 C6 1.1(4) . .
C5 C6 C7 C8 -179.2(3) . .
C5 C6 C7 C2 0.0(5) . .
C2 C7 C8 C9 -1.5(4) . .
C6 C7 C8 C9 177.6(3) . .
C7 C8 C9 C10 0.0(4) . .
C2 C1 C10 C9 -2.1(5) . .
C2 C1 C10 C11 177.1(3) . .
C8 C9 C10 C1 1.8(5) . .
C8 C9 C10 C11 -177.5(3) . .
Ag2 O1 C11 C12 -33.2(4) . .
Ag2 O1 C11 C10 143.85(19) . .
Ag2 O1 C11 C10' 150.1(9) . .
C1 C10 C11 O1 166.2(3) . .
C9 C10 C11 O1 -14.5(4) . .
C1 C10 C11 C12 -16.6(4) . .
C9 C10 C11 C12 162.7(3) . .
C1 C10 C11 C10' -0.6(19) . .
C9 C10 C11 C10' 179(2) . .
O1 C11 C12 C13 11.7(4) . .
C10 C11 C12 C13 -165.2(2) . .
C10' C11 C12 C13 -170.8(7) . .
O1 C11 C12 Ag1 -90.0(3) . 2_655
C10 C11 C12 Ag1 93.1(2) . 2_655
C10' C11 C12 Ag1 87.5(7) . 2_655
Ag2 O2 C13 C12 26.1(4) . .
Ag1 O2 C13 C12 -156.4(2) . .
Ag2 O2 C13 C14 -148.92(16) . .
Ag1 O2 C13 C14 28.6(3) . .
C11 C12 C13 O2 -9.3(4) . .
Ag1 C12 C13 O2 89.3(3) 2_655 .
C11 C12 C13 C14 165.6(2) . .
Ag1 C12 C13 C14 -95.8(2) 2_655 .
O2 C13 C14 F3 -35.4(3) . .
C12 C13 C14 F3 148.9(2) . .
O2 C13 C14 F2 -156.5(2) . .
C12 C13 C14 F2 27.8(3) . .
O2 C13 C14 F1 84.5(3) . .
C12 C13 C14 F1 -91.2(3) . .
N1S Ag1 O1A C11A 63.4(2) . .
O2 Ag1 O1A C11A -167.6(2) . .
C12 Ag1 O1A C11A -71.7(2) 2_655 .
N1S Ag1 O1A Ag2 -127.04(9) . .
O2 Ag1 O1A Ag2 1.97(6) . .
C12 Ag1 O1A Ag2 97.81(8) 2_655 .
O1 Ag2 O1A C11A 117.9(2) . .
O2A Ag2 O1A C11A 30.8(2) . .
O2 Ag2 O1A C11A 167.9(2) . .
C12A Ag2 O1A C11A -75.8(2) 2_755 .
O1 Ag2 O1A Ag1 -52.01(13) . .
O2A Ag2 O1A Ag1 -139.06(8) . .
O2 Ag2 O1A Ag1 -2.00(6) . .
C12A Ag2 O1A Ag1 114.32(8) 2_755 .
O1 Ag2 O2A C13A -173.8(2) . .
O2 Ag2 O2A C13A -93.3(2) . .
C12A Ag2 O2A C13A 74.2(2) 2_755 .
O1A Ag2 O2A C13A -32.8(2) . .
C10A C1A C2A C3A -179.6(2) . .
C10A C1A C2A C7A 0.2(4) . .
C1A C2A C3A C4A -179.4(2) . .
C7A C2A C3A C4A 0.8(4) . .
C2A C3A C4A C5A -0.8(4) . .
C3A C4A C5A C6A 0.2(4) . .
C4A C5A C6A C7A 0.3(4) . .
C5A C6A C7A C8A 179.6(2) . .
C5A C6A C7A C2A -0.3(4) . .
C3A C2A C7A C6A -0.2(3) . .
C1A C2A C7A C6A 180.0(2) . .
C3A C2A C7A C8A 179.9(2) . .
C1A C2A C7A C8A 0.1(3) . .
C6A C7A C8A C9A 179.8(2) . .
C2A C7A C8A C9A -0.3(4) . .
C7A C8A C9A C10A 0.1(4) . .
C2A C1A C10A C9A -0.4(4) . .
C2A C1A C10A C11A -179.6(2) . .
C8A C9A C10A C1A 0.2(4) . .
C8A C9A C10A C11A 179.5(2) . .
Ag1 O1A C11A C12A 149.92(19) . .
Ag2 O1A C11A C12A -17.0(3) . .
Ag1 O1A C11A C10A -30.7(3) . .
Ag2 O1A C11A C10A 162.33(15) . .
C1A C10A C11A O1A 147.8(2) . .
C9A C10A C11A O1A -31.5(3) . .
C1A C10A C11A C12A -32.8(3) . .
C9A C10A C11A C12A 147.9(2) . .
O1A C11A C12A C13A -11.1(4) . .
C10A C11A C12A C13A 169.5(2) . .
O1A C11A C12A Ag2 84.1(2) . 2_755
C10A C11A C12A Ag2 -95.3(2) . 2_755
Ag2 O2A C13A C12A 24.2(4) . .
Ag2 O2A C13A C14A -157.17(17) . .
C11A C12A C13A O2A 7.8(5) . .
Ag2 C12A C13A O2A -89.4(3) 2_755 .
C11A C12A C13A C14A -170.8(2) . .
Ag2 C12A C13A C14A 92.0(2) 2_755 .
O2A C13A C14A F1A -63.1(3) . .
C12A C13A C14A F1A 115.7(3) . .
O2A C13A C14A F2A 174.5(2) . .
C12A C13A C14A F2A -6.7(4) . .
O2A C13A C14A F3A 54.5(3) . .
C12A C13A C14A F3A -126.6(3) . .
O1A Ag1 N1S C1S -129.4(6) . .
O2 Ag1 N1S C1S 120.5(6) . .
C12 Ag1 N1S C1S 4.8(7) 2_655 .
C10' C1' C2' C3' 178.7(16) . .
C10' C1' C2' C7' -2(3) . .
C1' C2' C3' C4' -175.0(16) . .
C7' C2' C3' C4' 6(3) . .
C2' C3' C4' C5' -4(2) . .
C3' C4' C5' C6' 1(2) . .
C4' C5' C6' C7' 0(2) . .
C1' C2' C7' C8' 2(3) . .
C3' C2' C7' C8' -178.8(15) . .
C1' C2' C7' C6' 176.1(15) . .
C3' C2' C7' C6' -4(2) . .
C5' C6' C7' C8' 175.8(16) . .
C5' C6' C7' C2' 2(2) . .
C2' C7' C8' C9' -2(2) . .
C6' C7' C8' C9' -176.6(15) . .
C7' C8' C9' C10' 3(2) . .
C2' C1' C10' C9' 2(2) . .
C2' C1' C10' C11 -177.7(14) . .
C8' C9' C10' C1' -3(2) . .
C8' C9' C10' C11 177.2(14) . .
O1 C11 C10' C1' -18.3(18) . .
C12 C11 C10' C1' 164.5(12) . .
C10 C11 C10' C1' -1.6(11) . .
O1 C11 C10' C9' 161.7(12) . .
C12 C11 C10' C9' -15.5(19) . .
C10 C11 C10' C9' 178(4) . .
